data_7248220
loop_
_publ_author_name
'Dobre, Ana'
'Koutsoukos, Spyridon'
'Philippi, Frederik'
'Rauber, Daniel'
'Kay, Christopher W. M.'
'Palumbo, Oriele'
'Roessler, Maxie M.'
'Welton, Tom'

_publ_section_title
;
 Understanding the effects of targeted modifications on the
 1&#x2009;:&#x2009;2 Choline And GEranate structure.
;
_journal_issue 11
_journal_name_full 'Physical chemistry chemical physics : PCCP'
_journal_page_first 8858
_journal_page_last 8872
_journal_paper_doi 10.1039/d3cp05271k
_journal_volume 26
_journal_year 2024
_chemical_absolute_configuration unk
_chemical_formula_moiety 'C10 H17 N O3, C5 H14 N O, 1.25(C2 H6 O)'
_chemical_formula_sum 'C17.5 H38.5 N2 O5.25'
_chemical_formula_weight 361.00
_space_group_crystal_system orthorhombic
_space_group_IT_number 33
_space_group_name_Hall 'P 2c -2n'
_space_group_name_H-M_alt 'P n a 21'
_atom_sites_solution_hydrogens mixed
_audit_creation_method SHELXL-2018/3
_audit_update_record
;
2023-07-21 deposited with the CCDC.	2024-02-22 downloaded from the CCDC.
;
_cell_angle_alpha 90
_cell_angle_beta 90
_cell_angle_gamma 90
_cell_formula_units_Z 4
_cell_length_a 15.2287(15)
_cell_length_b 23.0298(18)
_cell_length_c 5.8087(4)
_cell_measurement_reflns_used 760
_cell_measurement_temperature 173(2)
_cell_measurement_theta_max 23.6270
_cell_measurement_theta_min 3.8560
_cell_volume 2037.2(3)
_computing_cell_refinement 'CrysAlisPro, Rigaku OD'
_computing_data_collection 'CrysAlisPro, Rigaku OD'
_computing_data_reduction 'CrysAlisPro, Rigaku OD'
_computing_molecular_graphics 'Bruker SHELXTL'
_computing_publication_material 'CIFTAB-2014 (Sheldrick, 2017)'
_computing_structure_refinement 'SHELXL-2018/3 (Sheldrick, 2018)'
_computing_structure_solution 'SHELXS-2014 (Sheldrick, 2017)'
_diffrn_ambient_temperature 173(2)
_diffrn_detector_area_resol_mean 16.0382
_diffrn_measured_fraction_theta_full 0.987
_diffrn_measured_fraction_theta_max 0.820
_diffrn_measurement_device_type 'Agilent Xcalibur 3 E'
_diffrn_measurement_method 'omega scans'
_diffrn_radiation_type MoK\a
_diffrn_radiation_wavelength 0.71073
_diffrn_reflns_av_R_equivalents 0.0378
_diffrn_reflns_av_unetI/netI 0.0809
_diffrn_reflns_Laue_measured_fraction_full 0.987
_diffrn_reflns_Laue_measured_fraction_max 0.820
_diffrn_reflns_limit_h_max 20
_diffrn_reflns_limit_h_min -11
_diffrn_reflns_limit_k_max 30
_diffrn_reflns_limit_k_min -22
_diffrn_reflns_limit_l_max 7
_diffrn_reflns_limit_l_min -4
_diffrn_reflns_number 4907
_diffrn_reflns_point_group_measured_fraction_full 0.749
_diffrn_reflns_point_group_measured_fraction_max 0.598
_diffrn_reflns_theta_full 25.242
_diffrn_reflns_theta_max 28.227
_diffrn_reflns_theta_min 2.818
_diffrn_source 'Enhance (Mo) X-ray Source'
_exptl_absorpt_coefficient_mu 0.085
_exptl_absorpt_correction_T_max 0.996
_exptl_absorpt_correction_T_min 0.994
_exptl_absorpt_correction_type analytical
_exptl_absorpt_process_details
; 
CrysAlisPro 1.171.38.46 (Rigaku Oxford Diffraction, 2015) 
Analytical numeric absorption correction using a multifaceted crystal 
model based on expressions derived by R.C. Clark & J.S. Reid. 
(Clark, R. C. & Reid, J. S. (1995). Acta Cryst. A51, 887-897) 
Empirical absorption correction using spherical harmonics, 
implemented in SCALE3 ABSPACK scaling algorithm. 
;
_exptl_crystal_colour Colourless
_exptl_crystal_density_diffrn 1.177
_exptl_crystal_description needles
_exptl_crystal_F_000 798
_exptl_crystal_size_max 0.484
_exptl_crystal_size_mid 0.074
_exptl_crystal_size_min 0.060
_refine_diff_density_max 0.154
_refine_diff_density_min -0.160
_refine_diff_density_rms 0.039
_refine_ls_abs_structure_details
; 
 Flack x determined using 479 quotients [(I+)-(I-)]/[(I+)+(I-)] 
 (Parsons, Flack and Wagner, Acta Cryst. B69 (2013) 249-259). 
;
_refine_ls_abs_structure_Flack -1.5(10)
_refine_ls_extinction_method none
_refine_ls_goodness_of_fit_ref 0.956
_refine_ls_hydrogen_treatment mixed
_refine_ls_matrix_type full
_refine_ls_number_parameters 201
_refine_ls_number_reflns 3016
_refine_ls_number_restraints 2
_refine_ls_restrained_S_all 0.956
_refine_ls_R_factor_all 0.0876
_refine_ls_R_factor_gt 0.0502
_refine_ls_shift/su_max 0.000
_refine_ls_shift/su_mean 0.000
_refine_ls_structure_factor_coef Fsqd
_refine_ls_weighting_details 'w=1/[\s^2^(Fo^2^)+(0.0489P)^2^] where P=(Fo^2^+2Fc^2^)/3'
_refine_ls_weighting_scheme calc
_refine_ls_wR_factor_gt 0.0944
_refine_ls_wR_factor_ref 0.1067
_reflns_Friedel_coverage 0.330
_reflns_Friedel_fraction_full 0.453
_reflns_Friedel_fraction_max 0.328
_reflns_number_gt 1990
_reflns_number_total 3016
_reflns_threshold_expression 'I > 2\s(I)'
_cod_data_source_file d3cp05271k2.cif
_cod_data_source_block Ch_TEMPO-COO
_cod_depositor_comments 'Adding full bibliography for 7248220.cif.'
_cod_original_formula_sum 'C17.50 H38.50 N2 O5.25'
_cod_database_code 7248220
_shelx_shelxl_version_number 2018/3
_shelx_space_group_comment
; 
The symmetry employed for this shelxl refinement is uniquely defined 
by the following loop, which should always be used as a source of 
symmetry information in preference to the above space-group names. 
They are only intended as comments. 
;

loop_
_space_group_symop_operation_xyz
'x, y, z'
'-x, -y, z+1/2'
'x+1/2, -y+1/2, z'
'-x+1/2, y+1/2, z+1/2'

loop_
_atom_site_label
_atom_site_type_symbol
_atom_site_fract_x
_atom_site_fract_y
_atom_site_fract_z
_atom_site_U_iso_or_equiv
_atom_site_adp_type
_atom_site_occupancy
_atom_site_site_symmetry_order
_atom_site_calc_flag
_atom_site_refinement_flags_posn
_atom_site_refinement_flags_adp
_atom_site_refinement_flags_occupancy
_atom_site_disorder_assembly
_atom_site_disorder_group
O1 O 0.3654(2) 0.47768(11) -0.03857(2) 0.0640(11) Uani 1 1 d D . . . .
H1 H 0.3311(4) 0.5052(2) -0.1022(16) 0.11(2) Uiso 1 1 d D . . . .
C2 C 0.3662(3) 0.50074(14) 0.1863(7) 0.0389(11) Uani 1 1 d . . . . .
H2A H 0.305205 0.503208 0.244630 0.047 Uiso 1 1 calc R U . . .
H2B H 0.390655 0.540548 0.182287 0.047 Uiso 1 1 calc R U . . .
C3 C 0.4195(3) 0.46434(13) 0.3463(7) 0.0287(9) Uani 1 1 d . . . . .
H3A H 0.424140 0.485101 0.495060 0.034 Uiso 1 1 calc R U . . .
H3B H 0.479602 0.461181 0.282367 0.034 Uiso 1 1 calc R U . . .
N4 N 0.38620(19) 0.40368(11) 0.3938(6) 0.0255(7) Uani 1 1 d . . . . .
C5 C 0.4425(3) 0.37824(16) 0.5800(7) 0.0368(10) Uani 1 1 d . . . . .
H5A H 0.503470 0.376138 0.526800 0.055 Uiso 1 1 calc R U . . .
H5B H 0.421536 0.339131 0.617543 0.055 Uiso 1 1 calc R U . . .
H5C H 0.439250 0.402817 0.717503 0.055 Uiso 1 1 calc R U . . .
C6 C 0.3951(3) 0.36561(15) 0.1883(7) 0.0374(10) Uani 1 1 d . . . . .
H6A H 0.356007 0.379467 0.066164 0.056 Uiso 1 1 calc R U . . .
H6B H 0.379326 0.325708 0.229683 0.056 Uiso 1 1 calc R U . . .
H6C H 0.456013 0.366579 0.133631 0.056 Uiso 1 1 calc R U . . .
C7 C 0.2934(3) 0.40373(17) 0.4703(8) 0.0436(11) Uani 1 1 d . . . . .
H7A H 0.275121 0.363920 0.505536 0.065 Uiso 1 1 calc R U . . .
H7B H 0.256240 0.419459 0.347528 0.065 Uiso 1 1 calc R U . . .
H7C H 0.287546 0.427858 0.608410 0.065 Uiso 1 1 calc R U . . .
N11 N 0.2808(2) 0.21730(12) 0.6528(6) 0.0267(7) Uani 1 1 d . . . . .
O11 O 0.31110(17) 0.25614(10) 0.5120(6) 0.0374(7) Uani 1 1 d . . . . .
C12 C 0.3472(2) 0.17665(14) 0.7519(6) 0.0250(8) Uani 1 1 d . . . . .
C13 C 0.3007(2) 0.12598(14) 0.8724(7) 0.0288(9) Uani 1 1 d . . . . .
H13A H 0.278809 0.098610 0.754177 0.035 Uiso 1 1 calc R U . . .
H13B H 0.343872 0.104958 0.968744 0.035 Uiso 1 1 calc R U . . .
C14 C 0.2240(2) 0.14489(14) 1.0234(7) 0.0248(8) Uani 1 1 d . . . . .
H14 H 0.246859 0.174163 1.135565 0.030 Uiso 1 1 calc R U . . .
C15 C 0.1582(2) 0.17534(15) 0.8701(7) 0.0290(9) Uani 1 1 d . . . . .
H15A H 0.138088 0.147693 0.750639 0.035 Uiso 1 1 calc R U . . .
H15B H 0.106418 0.186089 0.964086 0.035 Uiso 1 1 calc R U . . .
C16 C 0.1926(2) 0.22937(14) 0.7524(7) 0.0256(8) Uani 1 1 d . . . . .
C17 C 0.4039(3) 0.15351(17) 0.5546(7) 0.0368(10) Uani 1 1 d . . . . .
H17A H 0.366272 0.134371 0.440626 0.055 Uiso 1 1 calc R U . . .
H17B H 0.446439 0.125501 0.615253 0.055 Uiso 1 1 calc R U . . .
H17C H 0.435148 0.185821 0.481707 0.055 Uiso 1 1 calc R U . . .
C18 C 0.4042(3) 0.21103(16) 0.9239(7) 0.0349(10) Uani 1 1 d . . . . .
H18A H 0.423456 0.247436 0.852553 0.052 Uiso 1 1 calc R U . . .
H18B H 0.455738 0.187839 0.966183 0.052 Uiso 1 1 calc R U . . .
H18C H 0.369787 0.219645 1.062233 0.052 Uiso 1 1 calc R U . . .
C19 C 0.1819(3) 0.09566(17) 1.1622(7) 0.0355(10) Uani 1 1 d . . . . .
O19 O 0.1066(2) 0.10128(13) 1.2275(8) 0.0726(11) Uani 1 1 d . . . . .
O20 O 0.2268(2) 0.05116(12) 1.1995(6) 0.0532(8) Uani 1 1 d . . . . .
C21 C 0.1998(3) 0.28018(14) 0.9235(8) 0.0378(10) Uani 1 1 d . . . . .
H21A H 0.226913 0.313583 0.846816 0.057 Uiso 1 1 calc R U . . .
H21B H 0.236110 0.268433 1.054854 0.057 Uiso 1 1 calc R U . . .
H21C H 0.141091 0.290878 0.977867 0.057 Uiso 1 1 calc R U . . .
C22 C 0.1322(3) 0.24626(17) 0.5555(7) 0.0390(10) Uani 1 1 d . . . . .
H22A H 0.152630 0.282721 0.486950 0.059 Uiso 1 1 calc R U . . .
H22B H 0.072313 0.251371 0.613901 0.059 Uiso 1 1 calc R U . . .
H22C H 0.132657 0.215602 0.438506 0.059 Uiso 1 1 calc R U . . .

loop_
_atom_site_aniso_label
_atom_site_aniso_U_11
_atom_site_aniso_U_22
_atom_site_aniso_U_33
_atom_site_aniso_U_23
_atom_site_aniso_U_13
_atom_site_aniso_U_12
O1 0.121(3) 0.0387(15) 0.0326(15) 0.0096(13) 0.0041(17) 0.043(2)
C2 0.063(3) 0.0213(18) 0.032(2) 0.0020(18) 0.005(2) 0.008(2)
C3 0.035(2) 0.0195(18) 0.0314(19) 0.0016(16) 0.0078(19) -0.0034(18)
N4 0.0302(18) 0.0207(15) 0.0257(15) 0.0068(14) -0.0008(15) -0.0038(14)
C5 0.043(3) 0.040(2) 0.0267(18) 0.0058(17) -0.0046(19) 0.009(2)
C6 0.058(3) 0.0253(18) 0.0290(18) -0.0031(19) 0.003(2) -0.002(2)
C7 0.031(2) 0.045(2) 0.055(3) 0.011(2) 0.013(2) -0.003(2)
N11 0.0294(19) 0.0263(15) 0.0245(14) 0.0048(14) 0.0038(15) -0.0023(16)
O11 0.0395(18) 0.0386(14) 0.0342(14) 0.0160(13) 0.0086(14) -0.0036(14)
C12 0.0226(19) 0.0265(18) 0.0259(18) 0.0048(17) 0.0038(17) -0.0026(18)
C13 0.029(2) 0.0265(19) 0.0310(19) 0.0059(17) 0.0004(18) -0.0057(18)
C14 0.027(2) 0.0202(18) 0.0269(18) 0.0004(17) 0.0003(18) -0.0035(17)
C15 0.029(2) 0.0300(19) 0.0282(18) 0.0008(17) 0.0055(18) -0.0027(18)
C16 0.022(2) 0.0289(19) 0.0264(18) 0.0069(17) 0.0036(17) -0.0020(18)
C17 0.031(2) 0.048(2) 0.0321(19) 0.0024(19) 0.0064(19) 0.006(2)
C18 0.030(2) 0.044(2) 0.031(2) 0.0061(19) -0.0022(18) -0.010(2)
C19 0.043(3) 0.034(2) 0.0290(19) 0.000(2) 0.005(2) -0.013(2)
O19 0.049(2) 0.065(2) 0.104(3) 0.039(2) 0.038(2) -0.0024(19)
O20 0.059(2) 0.0414(16) 0.0587(18) 0.0242(17) 0.0140(17) -0.0036(17)
C21 0.048(3) 0.0281(19) 0.037(2) 0.0010(18) 0.010(2) 0.002(2)
C22 0.034(3) 0.049(3) 0.033(2) 0.006(2) 0.007(2) 0.004(2)

loop_
_atom_type_symbol
_atom_type_description
_atom_type_scat_dispersion_real
_atom_type_scat_dispersion_imag
_atom_type_scat_source
C C 0.0033 0.0016 'International Tables Vol C Tables 4.2.6.8 and 6.1.1.4'
H H 0.0000 0.0000 'International Tables Vol C Tables 4.2.6.8 and 6.1.1.4'
N N 0.0061 0.0033 'International Tables Vol C Tables 4.2.6.8 and 6.1.1.4'
O O 0.0106 0.0060 'International Tables Vol C Tables 4.2.6.8 and 6.1.1.4'

loop_
_geom_angle_atom_site_label_1
_geom_angle_atom_site_label_2
_geom_angle_atom_site_label_3
_geom_angle
_geom_angle_site_symmetry_1
_geom_angle_site_symmetry_3
_geom_angle_publ_flag
O1 C2 C3 111.7(3) . . ?
C2 C3 N4 116.7(3) . . ?
C7 N4 C6 109.2(3) . . ?
C7 N4 C5 109.2(3) . . ?
C6 N4 C5 107.2(3) . . ?
C7 N4 C3 112.0(3) . . ?
C6 N4 C3 111.6(3) . . ?
C5 N4 C3 107.5(3) . . ?
O11 N11 C16 115.9(3) . . ?
O11 N11 C12 115.8(3) . . ?
C16 N11 C12 125.3(2) . . ?
N11 C12 C17 108.1(3) . . ?
N11 C12 C13 109.9(3) . . ?
C17 C12 C13 109.7(3) . . ?
N11 C12 C18 108.0(3) . . ?
C17 C12 C18 110.3(3) . . ?
C13 C12 C18 110.8(3) . . ?
C14 C13 C12 113.5(3) . . ?
C15 C14 C13 107.6(3) . . ?
C15 C14 C19 112.0(3) . . ?
C13 C14 C19 114.4(3) . . ?
C16 C15 C14 114.7(3) . . ?
N11 C16 C15 109.5(3) . . ?
N11 C16 C22 107.6(3) . . ?
C15 C16 C22 110.0(3) . . ?
N11 C16 C21 109.1(3) . . ?
C15 C16 C21 111.0(3) . . ?
C22 C16 C21 109.6(3) . . ?
O19 C19 O20 123.3(4) . . ?
O19 C19 C14 118.7(4) . . ?
O20 C19 C14 117.9(4) . . ?

loop_
_geom_bond_atom_site_label_1
_geom_bond_atom_site_label_2
_geom_bond_distance
_geom_bond_site_symmetry_2
_geom_bond_publ_flag
O1 C2 1.410(4) . ?
C2 C3 1.492(5) . ?
C3 N4 1.512(4) . ?
N4 C7 1.481(5) . ?
N4 C6 1.487(4) . ?
N4 C5 1.500(4) . ?
N11 O11 1.297(3) . ?
N11 C16 1.490(4) . ?
N11 C12 1.493(4) . ?
C12 C17 1.530(5) . ?
C12 C13 1.534(4) . ?
C12 C18 1.543(5) . ?
C13 C14 1.524(5) . ?
C14 C15 1.514(5) . ?
C14 C19 1.532(5) . ?
C15 C16 1.513(4) . ?
C16 C22 1.518(5) . ?
C16 C21 1.539(5) . ?
C19 O19 1.216(5) . ?
C19 O20 1.251(4) . ?

loop_
_geom_hbond_atom_site_label_D
_geom_hbond_atom_site_label_H
_geom_hbond_atom_site_label_A
_geom_hbond_distance_DH
_geom_hbond_distance_HA
_geom_hbond_distance_DA
_geom_hbond_angle_DHA
_geom_hbond_site_symmetry_A
_geom_hbond_publ_flag
O1 H1 O19 0.9000(1) 2.603(7) 3.183(4) 122.9(6) 4_553 yes
O1 H1 O20 0.9000(1) 1.796(5) 2.674(4) 164.4(10) 4_553 yes
